data_4336900
loop_
_publ_author_name
'Eufemio Moreno Pineda'
'Floriana Tuna'
'Yan-Zhen Zheng'
'Richard E. P. Winpenny'
'Eric J. L. McInnes'

_publ_contact_author_address
;
School of Chemistry and Photon Science Institute, The University of Manchester,
Oxford Road, Manchester M13 9PL, .
UK
;
_publ_contact_author_name 'Richard E. P. Winpenny'
_publ_section_title
;
 Wells-Dawson Cages as Molecular Refrigerants
;
_journal_name_full 'Inorganic Chemistry'
_journal_page_first 13702
_journal_page_last 13707
_journal_paper_doi 10.1021/ic402296t
_journal_volume 52
_journal_year 2013
_chemical_formula_moiety 'C90 H170 Gd6 Ni6 O56 P6, 2(C2 H3 N)'
_chemical_formula_sum 'C94 H176 Gd6 N2 Ni6 O56 P6'
_chemical_formula_weight 3711.94
_space_group_crystal_system triclinic
_space_group_IT_number 2
_space_group_name_Hall '-P 1'
_space_group_name_H-M_alt 'P -1'
_symmetry_space_group_name_Hall '-P 1'
_symmetry_space_group_name_H-M 'P -1'
_atom_sites_solution_hydrogens geom
_atom_sites_solution_primary direct
_audit_creation_date 2013-08-30
_audit_creation_method
;
  Olex2 1.2
  (compiled 2013.04.25 svn.r2679, GUI svn.r4466)
;
_audit_update_record
;
2013-08-30 # Formatted by publCIF

;
_cell_angle_alpha 104.512(3)
_cell_angle_beta 101.152(3)
_cell_angle_gamma 100.934(3)
_cell_formula_units_Z 1
_cell_length_a 15.4495(5)
_cell_length_b 16.0319(5)
_cell_length_c 16.3513(6)
_cell_measurement_reflns_used 9688
_cell_measurement_temperature 104(2)
_cell_measurement_theta_max 26.3470
_cell_measurement_theta_min 3.1210
_cell_volume 3723.8(2)
_computing_cell_refinement
;
CrysAlisPro, Agilent Technologies,
Version 1.171.36.24 (release 03-12-2012 CrysAlis171 .NET)
(compiled Dec  3 2012,18:21:49)
;
_computing_data_collection
;
CrysAlisPro, Agilent Technologies,
Version 1.171.36.24 (release 03-12-2012 CrysAlis171 .NET)
(compiled Dec  3 2012,18:21:49)
;
_computing_data_reduction
;
CrysAlisPro, Agilent Technologies,
Version 1.171.36.24 (release 03-12-2012 CrysAlis171 .NET)
(compiled Dec  3 2012,18:21:49)
;
_computing_molecular_graphics
;
O. V. Dolomanov, L. J. Bourhis, R. J. Gildea, J. A. K. Howard and H. Puschmann,
OLEX2: a complete structure solution, refinement and analysis program.
J. Appl. Cryst. (2009). 42, 339-341.
;
_computing_publication_material
;
O. V. Dolomanov, L. J. Bourhis, R. J. Gildea, J. A. K. Howard and H. Puschmann,
OLEX2: a complete structure solution, refinement and analysis program.
J. Appl. Cryst. (2009). 42, 339-341.
;
_computing_structure_refinement
;
SHELXL, G.M. Sheldrick, Acta Cryst.
(2008). A64, 112-122
;
_computing_structure_solution
;
SHELXS, G.M. Sheldrick, Acta Cryst.
(2008). A64, 112-122
;
_diffrn_ambient_temperature 104(2)
_diffrn_detector_area_resol_mean 8.3367
_diffrn_measured_fraction_theta_full 0.9980
_diffrn_measured_fraction_theta_max 0.9981
_diffrn_measurement_details
;
  1 omega -105.00   11.00   1.0000   63.5100
omega____ theta____ kappa____ phi______ frames
    -      -21.0746  -63.0000 -102.0000 116

  2 omega   -7.00   23.00   1.0000   63.5100
omega____ theta____ kappa____ phi______ frames
    -      -21.0746  -99.0000 -180.0000 30

  3 omega   -3.00   61.00   1.0000   63.5100
omega____ theta____ kappa____ phi______ frames
    -       22.4808  -99.0000  150.0000 64

  4 omega  -63.00   -8.00   1.0000   63.5100
omega____ theta____ kappa____ phi______ frames
    -       22.4808  -37.0000  120.0000 55

  5 omega   32.00   57.00   1.0000   63.5100
omega____ theta____ kappa____ phi______ frames
    -       22.4808  -37.0000  120.0000 25

  6 omega  -70.00   48.00   1.0000   63.5100
omega____ theta____ kappa____ phi______ frames
    -       22.4808  -77.0000   30.0000 118
;
_diffrn_measurement_device_type 'Xcalibur, Sapphire2, large Be window'
_diffrn_measurement_method '\w scans'
_diffrn_orient_matrix_UB_11 -0.0070460000
_diffrn_orient_matrix_UB_12 0.0381546000
_diffrn_orient_matrix_UB_13 0.0283067000
_diffrn_orient_matrix_UB_21 -0.0259310000
_diffrn_orient_matrix_UB_22 -0.0276282000
_diffrn_orient_matrix_UB_23 0.0190068000
_diffrn_orient_matrix_UB_31 0.0401812000
_diffrn_orient_matrix_UB_32 0.0031000000
_diffrn_orient_matrix_UB_33 0.0313546000
_diffrn_radiation_monochromator graphite
_diffrn_radiation_type 'Mo K\a'
_diffrn_radiation_wavelength 0.7107
_diffrn_reflns_av_R_equivalents 0.0741
_diffrn_reflns_av_unetI/netI 0.1115
_diffrn_reflns_Laue_measured_fraction_full 0.997
_diffrn_reflns_Laue_measured_fraction_max 0.996
_diffrn_reflns_limit_h_max 19
_diffrn_reflns_limit_h_min -19
_diffrn_reflns_limit_k_max 19
_diffrn_reflns_limit_k_min -20
_diffrn_reflns_limit_l_max 20
_diffrn_reflns_limit_l_min -15
_diffrn_reflns_number 25797
_diffrn_reflns_point_group_measured_fraction_full 0.997
_diffrn_reflns_point_group_measured_fraction_max 0.996
_diffrn_reflns_theta_full 25.242
_diffrn_reflns_theta_max 26.370
_diffrn_reflns_theta_min 2.938
_diffrn_source 'Enhance (Mo) x-ray Source'
_exptl_absorpt_coefficient_mu 3.511
_exptl_absorpt_correction_T_max 1.00000
_exptl_absorpt_correction_T_min 0.64084
_exptl_absorpt_correction_type multi-scan
_exptl_absorpt_process_details
;
CrysAlisPro, Agilent Technologies,
Version 1.171.36.24 (release 03-12-2012 CrysAlis171 .NET)
(compiled Dec  3 2012,18:21:49)
empirical absorption correction using spherical harmonics,
 implemented in SCALE3 ABSPACK scaling algorithm.
;
_exptl_crystal_colour 'clear yellow'
_exptl_crystal_colour_lustre clear
_exptl_crystal_colour_primary yellow
_exptl_crystal_density_diffrn 1.655
_exptl_crystal_description block
_exptl_crystal_F_000 1844
_exptl_crystal_size_max 0.05
_exptl_crystal_size_mid 0.04
_exptl_crystal_size_min 0.02
_refine_diff_density_max 2.056
_refine_diff_density_min -1.823
_refine_diff_density_rms 0.223
_refine_ls_extinction_method none
_refine_ls_goodness_of_fit_ref 1.029
_refine_ls_hydrogen_treatment constr
_refine_ls_matrix_type full
_refine_ls_number_parameters 797
_refine_ls_number_reflns 15168
_refine_ls_number_restraints 0
_refine_ls_restrained_S_all 1.029
_refine_ls_R_factor_all 0.0892
_refine_ls_R_factor_gt 0.0509
_refine_ls_shift/su_max 0.001
_refine_ls_shift/su_mean 0.000
_refine_ls_structure_factor_coef Fsqd
_refine_ls_weighting_details 'w=1/[\s^2^(Fo^2^)+(0.0423P)^2^+15.2647P] where P=(Fo^2^+2Fc^2^)/3'
_refine_ls_weighting_scheme calc
_refine_ls_wR_factor_gt 0.1028
_refine_ls_wR_factor_ref 0.1252
_reflns_Friedel_coverage 0.000
_reflns_number_gt 10992
_reflns_number_total 15168
_reflns_threshold_expression 'I > 2\s(I)'
_cod_data_source_file ic402296t_si_003.cif
_cod_data_source_block Ni6Gd6P6_methyl
_cod_original_cell_volume 3723.9(2)
_cod_database_code 4336900

loop_
_space_group_symop_operation_xyz
'x, y, z'
'-x, -y, -z'

loop_
_atom_site_label
_atom_site_type_symbol
_atom_site_fract_x
_atom_site_fract_y
_atom_site_fract_z
_atom_site_U_iso_or_equiv
_atom_site_adp_type
_atom_site_occupancy
_atom_site_symmetry_multiplicity
_atom_site_calc_flag
_atom_site_refinement_flags_posn
_atom_site_refinement_flags_adp
_atom_site_refinement_flags_occupancy
_atom_site_disorder_assembly
_atom_site_disorder_group
Gd1 Gd 1.18645(3) 0.20713(3) -0.02428(2) 0.02185(10) Uani 1 1 d . . . . .
Gd2 Gd 0.86839(2) 0.11603(3) 0.14160(2) 0.01933(10) Uani 1 1 d . . . . .
Gd3 Gd 0.84704(2) 0.12915(2) -0.09641(2) 0.01939(10) Uani 1 1 d . . . . .
Ni1 Ni 1.24136(6) 0.23840(6) 0.18572(6) 0.0195(2) Uani 1 1 d . . . . .
Ni2 Ni 1.07827(6) 0.18305(6) 0.29081(6) 0.0195(2) Uani 1 1 d . . . . .
Ni3 Ni 0.78339(6) -0.06354(6) -0.27180(6) 0.0198(2) Uani 1 1 d . . . . .
P1 P 1.02639(13) 0.24686(13) 0.11232(13) 0.0194(4) Uani 1 1 d . . . . .
P2 P 0.99318(13) -0.03326(13) 0.19152(13) 0.0208(4) Uani 1 1 d . . . . .
P3 P 0.73591(13) -0.04290(13) -0.07644(12) 0.0182(4) Uani 1 1 d . . . . .
O1 O 1.1469(3) 0.1143(4) 0.3677(3) 0.0249(12) Uani 1 1 d . . . . .
O1OH O 0.8382(3) -0.1470(3) -0.2178(3) 0.0168(11) Uani 1 1 d . . . . .
O1P O 1.0131(3) 0.2327(3) 0.1982(3) 0.0196(11) Uani 1 1 d . . . . .
O2 O 1.1293(6) 0.1884(6) 0.4987(5) 0.072(2) Uani 1 1 d . . . . .
H2 H 1.0853 0.1958 0.4668 0.108 Uiso 1 1 calc R U . . .
O2P O 0.9478(3) 0.1754(3) 0.0429(3) 0.0224(12) Uani 1 1 d . . . . .
O3 O 0.6368(3) -0.2342(4) -0.2494(3) 0.0260(12) Uani 1 1 d . . . . .
O3P O 1.1177(3) 0.2390(3) 0.0934(3) 0.0211(11) Uani 1 1 d . . . . .
O4 O 0.6668(3) -0.1544(4) -0.3397(3) 0.0262(12) Uani 1 1 d . . . . .
O4P O 0.9832(3) 0.0628(3) 0.2107(3) 0.0191(11) Uani 1 1 d . . . . .
O5 O 1.2391(4) 0.3483(3) 0.2744(4) 0.0281(13) Uani 1 1 d . . . . .
O5P O 0.9076(3) 0.0345(3) -0.1907(3) 0.0191(11) Uani 1 1 d . . . . .
O6 O 1.1664(4) 0.2976(4) 0.3655(3) 0.0288(13) Uani 1 1 d . . . . .
O6P O 1.0717(3) 0.0891(4) -0.1052(3) 0.0257(12) Uani 1 1 d . . . . .
O7 O 0.9978(4) 0.2156(4) 0.3713(3) 0.0284(13) Uani 1 1 d . . . . .
O7P O 0.7388(3) -0.0180(3) -0.1612(3) 0.0189(11) Uani 1 1 d . . . . .
O8 O 0.8601(3) 0.1865(4) 0.2794(3) 0.0280(13) Uani 1 1 d . . . . .
O8P O 1.2351(3) 0.1276(3) 0.0728(3) 0.0238(12) Uani 1 1 d . . . . .
O9 O 0.7624(4) 0.1450(4) -0.2203(3) 0.0299(13) Uani 1 1 d . . . . .
O9P O 0.7997(3) 0.0382(3) -0.0041(3) 0.0243(12) Uani 1 1 d . . . . .
O10 O 0.7382(4) 0.0225(4) -0.3297(3) 0.0277(13) Uani 1 1 d . . . . .
O11 O 1.3009(4) 0.3047(4) 0.1082(3) 0.0279(13) Uani 1 1 d . . . . .
O12 O 1.2938(4) 0.3479(4) -0.0090(4) 0.0444(17) Uani 1 1 d . . . . .
O13 O 1.2709(4) 0.1475(4) -0.1132(4) 0.0327(14) Uani 1 1 d . . . . .
O14 O 1.2333(4) 0.0004(4) -0.1553(3) 0.0296(13) Uani 1 1 d . . . . .
O15 O 0.9542(4) 0.2398(4) -0.1082(4) 0.0337(14) Uani 1 1 d . . . . .
O16 O 1.1023(4) 0.2872(4) -0.0928(4) 0.0335(14) Uani 1 1 d . . . . .
O17 O 0.7786(4) 0.2087(4) 0.1102(4) 0.0372(15) Uani 1 1 d . . . . .
O18 O 0.7604(4) 0.2116(4) -0.0269(4) 0.0322(14) Uani 1 1 d . . . . .
N1 N 1.1982(7) 0.2701(8) -0.3118(6) 0.071(3) Uani 1 1 d . . . . .
C1 C 1.1723(6) 0.1394(6) 0.4505(5) 0.0298(19) Uani 1 1 d . . . . .
C1P C 1.0152(6) 0.3560(5) 0.1138(6) 0.0311(19) Uani 1 1 d . . . . .
H1PA H 0.9564 0.3616 0.1221 0.047 Uiso 1 1 calc R U . . .
H1PB H 1.0211 0.3658 0.0594 0.047 Uiso 1 1 calc R U . . .
H1PC H 1.0619 0.3993 0.1608 0.047 Uiso 1 1 calc R U . . .
C2 C 1.2500(7) 0.1143(7) 0.4967(6) 0.050(3) Uani 1 1 d . . . . .
H2A H 1.2370 0.0507 0.4832 0.075 Uiso 1 1 calc R U . . .
H2B H 1.2604 0.1403 0.5585 0.075 Uiso 1 1 calc R U . . .
H2C H 1.3035 0.1355 0.4787 0.075 Uiso 1 1 calc R U . . .
C2P C 0.9669(6) -0.0757(6) 0.2778(6) 0.032(2) Uani 1 1 d . . . . .
H2PA H 1.0112 -0.0423 0.3316 0.048 Uiso 1 1 calc R U . . .
H2PB H 0.9681 -0.1372 0.2645 0.048 Uiso 1 1 calc R U . . .
H2PC H 0.9073 -0.0702 0.2833 0.048 Uiso 1 1 calc R U . . .
C3 C 0.6145(5) -0.2065(6) -0.3142(5) 0.0263(18) Uani 1 1 d . . . . .
C3P C 0.6221(5) -0.0551(6) -0.0639(5) 0.0287(19) Uani 1 1 d . . . . .
H3PA H 0.6039 -0.0011 -0.0637 0.043 Uiso 1 1 calc R U . . .
H3PB H 0.6198 -0.0674 -0.0097 0.043 Uiso 1 1 calc R U . . .
H3PC H 0.5816 -0.1034 -0.1114 0.043 Uiso 1 1 calc R U . . .
C4 C 0.5130(5) -0.2334(6) -0.3639(6) 0.0300(19) Uani 1 1 d . . . . .
C5 C 0.4753(6) -0.1522(7) -0.3308(7) 0.053(3) Uani 1 1 d . . . . .
H5A H 0.4765 -0.1431 -0.2703 0.080 Uiso 1 1 calc R U . . .
H5B H 0.4137 -0.1629 -0.3641 0.080 Uiso 1 1 calc R U . . .
H5C H 0.5122 -0.1003 -0.3376 0.080 Uiso 1 1 calc R U . . .
C6 C 0.4612(5) -0.3128(6) -0.3423(6) 0.037(2) Uani 1 1 d . . . . .
H6A H 0.4848 -0.3635 -0.3619 0.055 Uiso 1 1 calc R U . . .
H6B H 0.3977 -0.3264 -0.3711 0.055 Uiso 1 1 calc R U . . .
H6C H 0.4686 -0.2985 -0.2803 0.055 Uiso 1 1 calc R U . . .
C7 C 0.5049(6) -0.2532(7) -0.4603(6) 0.049(3) Uani 1 1 d . . . . .
H7A H 0.5361 -0.2015 -0.4721 0.074 Uiso 1 1 calc R U . . .
H7B H 0.4417 -0.2693 -0.4911 0.074 Uiso 1 1 calc R U . . .
H7C H 0.5317 -0.3017 -0.4794 0.074 Uiso 1 1 calc R U . . .
C8 C 1.2172(5) 0.3557(5) 0.3455(6) 0.0284(19) Uani 1 1 d . . . . .
C9 C 1.2565(7) 0.4476(6) 0.4166(6) 0.045(3) Uani 1 1 d . . . . .
C10 C 1.2305(8) 0.4464(7) 0.5010(7) 0.068(4) Uani 1 1 d . . . . .
H10A H 1.1653 0.4319 0.4905 0.103 Uiso 1 1 calc R U . . .
H10B H 1.2559 0.5039 0.5433 0.103 Uiso 1 1 calc R U . . .
H10C H 1.2538 0.4025 0.5228 0.103 Uiso 1 1 calc R U . . .
C11 C 1.2178(14) 0.5140(8) 0.3813(10) 0.133(8) Uani 1 1 d . . . . .
H11A H 1.2373 0.5175 0.3297 0.199 Uiso 1 1 calc R U . . .
H11B H 1.2387 0.5714 0.4245 0.199 Uiso 1 1 calc R U . . .
H11C H 1.1524 0.4959 0.3671 0.199 Uiso 1 1 calc R U . . .
C12 C 1.3600(9) 0.4698(12) 0.4332(11) 0.161(10) Uani 1 1 d . . . . .
H12A H 1.3824 0.4232 0.4503 0.242 Uiso 1 1 calc R U . . .
H12B H 1.3861 0.5250 0.4790 0.242 Uiso 1 1 calc R U . . .
H12C H 1.3767 0.4753 0.3809 0.242 Uiso 1 1 calc R U . . .
C13 C 0.9173(6) 0.2240(5) 0.3522(5) 0.0282(19) Uani 1 1 d . . . . .
C14 C 0.8889(6) 0.2920(7) 0.4193(6) 0.048(3) Uani 1 1 d . . . . .
C15 C 0.9440(8) 0.3120(11) 0.5096(7) 0.097(6) Uani 1 1 d . . . . .
H15A H 0.9333 0.2597 0.5284 0.145 Uiso 1 1 calc R U . . .
H15B H 0.9270 0.3589 0.5475 0.145 Uiso 1 1 calc R U . . .
H15C H 1.0074 0.3304 0.5116 0.145 Uiso 1 1 calc R U . . .
C16 C 0.7885(7) 0.2655(8) 0.4108(7) 0.064(3) Uani 1 1 d . . . . .
H16A H 0.7560 0.2591 0.3523 0.095 Uiso 1 1 calc R U . . .
H16B H 0.7719 0.3105 0.4513 0.095 Uiso 1 1 calc R U . . .
H16C H 0.7733 0.2099 0.4233 0.095 Uiso 1 1 calc R U . . .
C17 C 0.9131(10) 0.3812(8) 0.3945(11) 0.102(5) Uani 1 1 d . . . . .
H17A H 0.9769 0.3966 0.3968 0.154 Uiso 1 1 calc R U . . .
H17B H 0.8990 0.4282 0.4350 0.154 Uiso 1 1 calc R U . . .
H17C H 0.8782 0.3731 0.3364 0.154 Uiso 1 1 calc R U . . .
C18 C 0.7274(5) 0.0974(5) -0.2990(5) 0.0239(17) Uani 1 1 d . . . . .
C19 C 0.6675(6) 0.1363(6) -0.3574(5) 0.031(2) Uani 1 1 d . . . . .
C20A C 0.6547(19) 0.2264(19) -0.3038(18) 0.057(3) Uani 0.395(9) 1 d . . P A 2
H20A H 0.6540 0.2248 -0.2456 0.086 Uiso 0.395(9) 1 calc R U P A 2
H20B H 0.5981 0.2357 -0.3315 0.086 Uiso 0.395(9) 1 calc R U P A 2
H20C H 0.7040 0.2742 -0.3014 0.086 Uiso 0.395(9) 1 calc R U P A 2
C20B C 0.5812(12) 0.1306(14) -0.3297(12) 0.057(3) Uani 0.605(9) 1 d . . P A 1
H20D H 0.5525 0.0695 -0.3381 0.086 Uiso 0.605(9) 1 calc R U P A 1
H20E H 0.5413 0.1553 -0.3640 0.086 Uiso 0.605(9) 1 calc R U P A 1
H20F H 0.5940 0.1635 -0.2691 0.086 Uiso 0.605(9) 1 calc R U P A 1
C21A C 0.5715(18) 0.072(2) -0.3927(19) 0.057(3) Uani 0.395(9) 1 d . . P A 2
H21A H 0.5741 0.0184 -0.4335 0.086 Uiso 0.395(9) 1 calc R U P A 2
H21B H 0.5304 0.0999 -0.4215 0.086 Uiso 0.395(9) 1 calc R U P A 2
H21C H 0.5504 0.0580 -0.3451 0.086 Uiso 0.395(9) 1 calc R U P A 2
C21B C 0.6496(13) 0.0841(13) -0.4538(11) 0.057(3) Uani 0.605(9) 1 d . . P A 1
H21D H 0.7061 0.0891 -0.4705 0.086 Uiso 0.605(9) 1 calc R U P A 1
H21E H 0.6093 0.1078 -0.4889 0.086 Uiso 0.605(9) 1 calc R U P A 1
H21F H 0.6220 0.0226 -0.4624 0.086 Uiso 0.605(9) 1 calc R U P A 1
C22A C 0.7152(19) 0.152(2) -0.4235(18) 0.057(3) Uani 0.395(9) 1 d . . P A 2
H22A H 0.7744 0.1911 -0.3954 0.086 Uiso 0.395(9) 1 calc R U P A 2
H22B H 0.6808 0.1777 -0.4611 0.086 Uiso 0.395(9) 1 calc R U P A 2
H22C H 0.7216 0.0959 -0.4576 0.086 Uiso 0.395(9) 1 calc R U P A 2
C22B C 0.7141(12) 0.2329(12) -0.3477(12) 0.057(3) Uani 0.605(9) 1 d . . P A 1
H22D H 0.7299 0.2674 -0.2874 0.086 Uiso 0.605(9) 1 calc R U P A 1
H22E H 0.6733 0.2573 -0.3814 0.086 Uiso 0.605(9) 1 calc R U P A 1
H22F H 0.7684 0.2345 -0.3684 0.086 Uiso 0.605(9) 1 calc R U P A 1
C23 C 1.3211(5) 0.3650(5) 0.0738(6) 0.0273(18) Uani 1 1 d . . . . .
C24 C 1.3745(6) 0.4584(6) 0.1297(6) 0.035(2) Uani 1 1 d . . . . .
C25 C 1.4401(7) 0.4520(7) 0.2096(6) 0.052(3) Uani 1 1 d . . . . .
H25A H 1.4076 0.4145 0.2369 0.078 Uiso 1 1 calc R U . . .
H25B H 1.4662 0.5104 0.2503 0.078 Uiso 1 1 calc R U . . .
H25C H 1.4878 0.4273 0.1917 0.078 Uiso 1 1 calc R U . . .
C26 C 1.3029(7) 0.5054(7) 0.1563(7) 0.055(3) Uani 1 1 d . . . . .
H26A H 1.2620 0.5076 0.1051 0.082 Uiso 1 1 calc R U . . .
H26B H 1.3323 0.5648 0.1934 0.082 Uiso 1 1 calc R U . . .
H26C H 1.2692 0.4733 0.1873 0.082 Uiso 1 1 calc R U . . .
C27 C 1.4268(7) 0.5051(7) 0.0774(6) 0.052(3) Uani 1 1 d . . . . .
H27A H 1.4697 0.4730 0.0595 0.079 Uiso 1 1 calc R U . . .
H27B H 1.4587 0.5645 0.1129 0.079 Uiso 1 1 calc R U . . .
H27C H 1.3849 0.5074 0.0268 0.079 Uiso 1 1 calc R U . . .
C28 C 1.2784(5) 0.0733(6) -0.1574(5) 0.0271(18) Uani 1 1 d . . . . .
C29 C 1.3457(6) 0.0703(6) -0.2151(6) 0.032(2) Uani 1 1 d . . . . .
C30 C 1.3837(7) 0.1617(7) -0.2214(8) 0.054(3) Uani 1 1 d . . . . .
H30A H 1.3349 0.1839 -0.2468 0.080 Uiso 1 1 calc R U . . .
H30B H 1.4260 0.1583 -0.2573 0.080 Uiso 1 1 calc R U . . .
H30C H 1.4145 0.2012 -0.1640 0.080 Uiso 1 1 calc R U . . .
C31 C 1.2975(7) 0.0059(8) -0.3043(6) 0.057(3) Uani 1 1 d . . . . .
H31A H 1.2737 -0.0516 -0.2985 0.085 Uiso 1 1 calc R U . . .
H31B H 1.3399 0.0013 -0.3401 0.085 Uiso 1 1 calc R U . . .
H31C H 1.2485 0.0269 -0.3309 0.085 Uiso 1 1 calc R U . . .
C32 C 1.4229(6) 0.0355(7) -0.1728(7) 0.048(3) Uani 1 1 d . . . . .
H32A H 1.4507 0.0736 -0.1143 0.072 Uiso 1 1 calc R U . . .
H32B H 1.4678 0.0349 -0.2061 0.072 Uiso 1 1 calc R U . . .
H32C H 1.3989 -0.0238 -0.1715 0.072 Uiso 1 1 calc R U . . .
C33 C 1.0219(5) 0.2930(5) -0.1155(5) 0.0231(17) Uani 1 1 d . . . . .
C34 C 1.0035(6) 0.3649(6) -0.1575(6) 0.032(2) Uani 1 1 d . . . . .
C35 C 1.0875(7) 0.4420(6) -0.1287(8) 0.059(3) Uani 1 1 d . . . . .
H35A H 1.1042 0.4653 -0.0662 0.089 Uiso 1 1 calc R U . . .
H35B H 1.0747 0.4878 -0.1538 0.089 Uiso 1 1 calc R U . . .
H35C H 1.1368 0.4216 -0.1480 0.089 Uiso 1 1 calc R U . . .
C36 C 0.9221(6) 0.3968(6) -0.1342(6) 0.041(2) Uani 1 1 d . . . . .
H36A H 0.8694 0.3474 -0.1538 0.062 Uiso 1 1 calc R U . . .
H36B H 0.9109 0.4411 -0.1620 0.062 Uiso 1 1 calc R U . . .
H36C H 0.9349 0.4219 -0.0720 0.062 Uiso 1 1 calc R U . . .
C37 C 0.9810(8) 0.3220(8) -0.2548(6) 0.063(3) Uani 1 1 d . . . . .
H37A H 1.0324 0.3028 -0.2702 0.094 Uiso 1 1 calc R U . . .
H37B H 0.9668 0.3643 -0.2843 0.094 Uiso 1 1 calc R U . . .
H37C H 0.9295 0.2716 -0.2717 0.094 Uiso 1 1 calc R U . . .
C38 C 0.7396(5) 0.2281(5) 0.0452(6) 0.0291(19) Uani 1 1 d . . . . .
C39 C 0.6628(6) 0.2739(6) 0.0558(6) 0.033(2) Uani 1 1 d . . . . .
C40 C 0.7010(8) 0.3617(7) 0.1236(11) 0.108(6) Uani 1 1 d . . . . .
H40A H 0.7289 0.3532 0.1777 0.162 Uiso 1 1 calc R U . . .
H40B H 0.6529 0.3906 0.1317 0.162 Uiso 1 1 calc R U . . .
H40C H 0.7457 0.3981 0.1054 0.162 Uiso 1 1 calc R U . . .
C41 C 0.5920(7) 0.2160(7) 0.0845(8) 0.057(3) Uani 1 1 d . . . . .
H41A H 0.5730 0.1571 0.0442 0.085 Uiso 1 1 calc R U . . .
H41B H 0.5403 0.2410 0.0856 0.085 Uiso 1 1 calc R U . . .
H41C H 0.6180 0.2134 0.1418 0.085 Uiso 1 1 calc R U . . .
C42 C 0.6170(8) 0.2849(10) -0.0314(8) 0.079(4) Uani 1 1 d . . . . .
H42A H 0.6599 0.3242 -0.0488 0.119 Uiso 1 1 calc R U . . .
H42B H 0.5658 0.3094 -0.0249 0.119 Uiso 1 1 calc R U . . .
H42C H 0.5965 0.2279 -0.0751 0.119 Uiso 1 1 calc R U . . .
C43 C 1.2508(8) 0.3237(8) -0.2552(7) 0.053(3) Uani 1 1 d . . . . .
C44 C 1.3197(8) 0.3906(7) -0.1836(7) 0.064(3) Uani 1 1 d . . . . .
H44A H 1.3196 0.4486 -0.1899 0.096 Uiso 1 1 calc R U . . .
H44B H 1.3785 0.3796 -0.1845 0.096 Uiso 1 1 calc R U . . .
H44C H 1.3065 0.3880 -0.1292 0.096 Uiso 1 1 calc R U . . .

loop_
_atom_site_aniso_label
_atom_site_aniso_U_11
_atom_site_aniso_U_22
_atom_site_aniso_U_33
_atom_site_aniso_U_23
_atom_site_aniso_U_13
_atom_site_aniso_U_12
Gd1 0.0232(2) 0.0211(2) 0.0206(2) 0.00577(17) 0.00398(16) 0.00640(16)
Gd2 0.01852(19) 0.0211(2) 0.0174(2) 0.00347(16) 0.00379(15) 0.00656(16)
Gd3 0.0214(2) 0.01816(19) 0.0188(2) 0.00560(16) 0.00270(15) 0.00773(16)
Ni1 0.0194(5) 0.0200(5) 0.0188(5) 0.0050(4) 0.0040(4) 0.0062(4)
Ni2 0.0195(5) 0.0210(5) 0.0170(5) 0.0026(4) 0.0036(4) 0.0076(4)
Ni3 0.0206(5) 0.0209(5) 0.0177(5) 0.0055(4) 0.0019(4) 0.0081(4)
P1 0.0207(10) 0.0182(10) 0.0194(10) 0.0051(8) 0.0029(8) 0.0081(8)
P2 0.0195(10) 0.0192(10) 0.0228(11) 0.0049(9) 0.0036(8) 0.0068(8)
P3 0.0164(9) 0.0189(10) 0.0190(10) 0.0043(8) 0.0043(8) 0.0059(8)
O1 0.029(3) 0.032(3) 0.018(3) 0.011(2) 0.004(2) 0.013(3)
O1OH 0.015(2) 0.018(3) 0.020(3) 0.006(2) 0.008(2) 0.006(2)
O1P 0.014(3) 0.019(3) 0.022(3) 0.004(2) 0.001(2) 0.004(2)
O2 0.077(6) 0.097(7) 0.051(5) 0.019(5) 0.018(4) 0.043(5)
O2P 0.024(3) 0.024(3) 0.016(3) 0.005(2) 0.003(2) 0.002(2)
O3 0.019(3) 0.032(3) 0.024(3) 0.007(3) 0.001(2) 0.005(2)
O3P 0.020(3) 0.024(3) 0.021(3) 0.009(2) 0.002(2) 0.009(2)
O4 0.022(3) 0.032(3) 0.025(3) 0.011(3) 0.002(2) 0.006(3)
O4P 0.008(2) 0.023(3) 0.020(3) 0.001(2) -0.002(2) 0.000(2)
O5 0.033(3) 0.021(3) 0.027(3) 0.004(3) 0.008(3) 0.003(3)
O5P 0.015(3) 0.018(3) 0.021(3) 0.004(2) 0.001(2) 0.003(2)
O6 0.031(3) 0.029(3) 0.025(3) 0.003(3) 0.006(2) 0.012(3)
O6P 0.017(3) 0.030(3) 0.021(3) 0.000(2) -0.002(2) 0.001(2)
O7 0.030(3) 0.041(3) 0.018(3) 0.007(3) 0.008(2) 0.017(3)
O7P 0.021(3) 0.019(3) 0.016(3) 0.003(2) 0.005(2) 0.006(2)
O8 0.022(3) 0.038(3) 0.019(3) 0.001(3) 0.005(2) 0.006(3)
O8P 0.026(3) 0.024(3) 0.020(3) 0.006(2) 0.002(2) 0.008(2)
O9 0.035(3) 0.033(3) 0.024(3) 0.011(3) 0.002(2) 0.016(3)
O9P 0.027(3) 0.023(3) 0.017(3) 0.002(2) -0.002(2) 0.008(2)
O10 0.029(3) 0.030(3) 0.024(3) 0.010(3) 0.000(2) 0.010(3)
O11 0.030(3) 0.023(3) 0.029(3) 0.007(3) 0.008(2) 0.002(3)
O12 0.056(4) 0.037(4) 0.033(4) 0.014(3) 0.004(3) -0.004(3)
O13 0.031(3) 0.033(3) 0.032(3) 0.005(3) 0.011(3) 0.006(3)
O14 0.033(3) 0.030(3) 0.026(3) 0.010(3) 0.006(2) 0.008(3)
O15 0.047(4) 0.029(3) 0.027(3) 0.007(3) 0.010(3) 0.016(3)
O16 0.036(3) 0.037(3) 0.032(3) 0.017(3) 0.006(3) 0.013(3)
O17 0.048(4) 0.044(4) 0.032(3) 0.014(3) 0.015(3) 0.035(3)
O18 0.038(3) 0.037(3) 0.029(3) 0.009(3) 0.014(3) 0.022(3)
N1 0.075(7) 0.102(9) 0.035(6) 0.011(6) 0.006(5) 0.037(7)
C1 0.034(5) 0.036(5) 0.020(5) 0.009(4) 0.005(4) 0.012(4)
C1P 0.038(5) 0.026(4) 0.032(5) 0.008(4) 0.013(4) 0.011(4)
C2 0.061(7) 0.069(7) 0.025(5) 0.014(5) 0.002(5) 0.034(6)
C2P 0.031(5) 0.026(4) 0.040(5) 0.011(4) 0.011(4) 0.006(4)
C3 0.027(4) 0.029(4) 0.017(4) -0.004(4) 0.002(3) 0.012(4)
C3P 0.026(4) 0.034(5) 0.027(5) 0.007(4) 0.011(4) 0.007(4)
C4 0.019(4) 0.030(5) 0.035(5) 0.004(4) 0.002(4) 0.006(4)
C5 0.032(5) 0.046(6) 0.078(8) 0.010(6) 0.006(5) 0.020(5)
C6 0.018(4) 0.043(5) 0.042(6) 0.012(5) -0.007(4) 0.003(4)
C7 0.036(5) 0.061(7) 0.031(6) 0.000(5) -0.008(4) 0.001(5)
C8 0.027(5) 0.022(4) 0.034(5) 0.002(4) 0.003(4) 0.014(4)
C9 0.044(6) 0.035(5) 0.043(6) -0.011(5) 0.025(5) -0.004(5)
C10 0.091(9) 0.036(6) 0.052(7) -0.018(5) 0.021(7) -0.007(6)
C11 0.29(3) 0.036(7) 0.088(11) 0.011(8) 0.073(14) 0.071(12)
C12 0.048(8) 0.184(18) 0.131(15) -0.114(13) 0.038(9) -0.055(10)
C13 0.032(5) 0.027(4) 0.023(5) -0.001(4) 0.010(4) 0.008(4)
C14 0.031(5) 0.062(7) 0.040(6) -0.009(5) 0.009(4) 0.015(5)
C15 0.055(7) 0.165(15) 0.033(7) -0.039(8) -0.004(5) 0.049(9)
C16 0.046(6) 0.079(8) 0.053(7) -0.014(6) 0.020(5) 0.026(6)
C17 0.105(12) 0.040(7) 0.164(16) 0.007(9) 0.056(11) 0.030(8)
C18 0.034(5) 0.024(4) 0.017(4) 0.007(4) 0.007(3) 0.012(4)
C19 0.030(5) 0.037(5) 0.028(5) 0.014(4) -0.001(4) 0.016(4)
C20A 0.058(6) 0.068(6) 0.055(6) 0.033(5) -0.001(5) 0.029(5)
C20B 0.058(6) 0.068(6) 0.055(6) 0.033(5) -0.001(5) 0.029(5)
C21A 0.058(6) 0.068(6) 0.055(6) 0.033(5) -0.001(5) 0.029(5)
C21B 0.058(6) 0.068(6) 0.055(6) 0.033(5) -0.001(5) 0.029(5)
C22A 0.058(6) 0.068(6) 0.055(6) 0.033(5) -0.001(5) 0.029(5)
C22B 0.058(6) 0.068(6) 0.055(6) 0.033(5) -0.001(5) 0.029(5)
C23 0.025(4) 0.022(4) 0.039(5) 0.012(4) 0.012(4) 0.007(4)
C24 0.037(5) 0.023(4) 0.036(5) 0.005(4) 0.003(4) 0.000(4)
C25 0.051(6) 0.047(6) 0.044(6) 0.017(5) -0.001(5) -0.011(5)
C26 0.062(7) 0.036(6) 0.065(8) 0.006(5) 0.024(6) 0.015(5)
C27 0.054(7) 0.044(6) 0.048(6) 0.022(5) 0.001(5) -0.012(5)
C28 0.028(5) 0.028(5) 0.025(5) 0.010(4) 0.004(4) 0.008(4)
C29 0.029(5) 0.037(5) 0.034(5) 0.012(4) 0.018(4) 0.008(4)
C30 0.058(7) 0.049(6) 0.084(8) 0.039(6) 0.050(6) 0.026(5)
C31 0.064(7) 0.079(8) 0.026(6) 0.012(5) 0.018(5) 0.013(6)
C32 0.048(6) 0.056(7) 0.060(7) 0.030(6) 0.029(5) 0.028(5)
C33 0.031(5) 0.018(4) 0.025(4) 0.008(3) 0.013(4) 0.009(4)
C34 0.035(5) 0.028(5) 0.039(5) 0.018(4) 0.007(4) 0.015(4)
C35 0.058(7) 0.030(5) 0.106(10) 0.034(6) 0.034(7) 0.016(5)
C36 0.041(5) 0.029(5) 0.058(7) 0.015(5) 0.012(5) 0.015(4)
C37 0.096(9) 0.075(8) 0.041(6) 0.040(6) 0.015(6) 0.047(7)
C38 0.023(4) 0.023(4) 0.045(6) 0.010(4) 0.009(4) 0.013(4)
C39 0.027(5) 0.026(4) 0.052(6) 0.016(4) 0.013(4) 0.014(4)
C40 0.051(7) 0.033(6) 0.200(17) -0.040(9) 0.035(9) 0.013(6)
C41 0.043(6) 0.064(7) 0.084(9) 0.030(7) 0.038(6) 0.027(6)
C42 0.071(8) 0.125(12) 0.106(10) 0.084(10) 0.051(8) 0.077(9)
C43 0.072(8) 0.066(8) 0.035(6) 0.015(6) 0.018(6) 0.043(7)
C44 0.071(8) 0.051(7) 0.055(8) 0.002(6) 0.012(6) 0.004(6)

loop_
_atom_type_symbol
_atom_type_description
_atom_type_scat_dispersion_real
_atom_type_scat_dispersion_imag
_atom_type_scat_source
C C 0.0033 0.0016 'International Tables Vol C Tables 4.2.6.8 and 6.1.1.4'
H H 0.0000 0.0000 'International Tables Vol C Tables 4.2.6.8 and 6.1.1.4'
Gd Gd -0.1653 3.9035 'International Tables Vol C Tables 4.2.6.8 and 6.1.1.4'
N N 0.0061 0.0033 'International Tables Vol C Tables 4.2.6.8 and 6.1.1.4'
Ni Ni 0.3393 1.1124 'International Tables Vol C Tables 4.2.6.8 and 6.1.1.4'
O O 0.0106 0.0060 'International Tables Vol C Tables 4.2.6.8 and 6.1.1.4'
P P 0.1023 0.0942 'International Tables Vol C Tables 4.2.6.8 and 6.1.1.4'

loop_
_geom_angle_atom_site_label_1
_geom_angle_atom_site_label_2
_geom_angle_atom_site_label_3
_geom_angle
_geom_angle_site_symmetry_1
_geom_angle_site_symmetry_3
O3P Gd1 Ni1 42.42(11) . .
O3P Gd1 O8P 72.01(17) . .
O3P Gd1 O11 69.98(17) . .
O3P Gd1 O12 105.2(2) . .
O3P Gd1 C23 84.8(2) . .
O6P Gd1 Ni1 117.10(14) . .
O6P Gd1 O3P 93.97(18) . .
O6P Gd1 O8P 91.19(18) . .
O6P Gd1 O11 156.50(18) . .
O6P Gd1 O12 150.7(2) . .
O6P Gd1 O13 85.58(19) . .
O6P Gd1 O16 84.5(2) . .
O6P Gd1 C23 175.1(2) . .
O8P Gd1 Ni1 42.23(12) . .
O8P Gd1 O11 67.94(17) . .
O8P Gd1 O12 115.58(19) . .
O8P Gd1 C23 92.9(2) . .
O11 Gd1 Ni1 39.73(12) . .
O11 Gd1 O12 52.80(18) . .
O11 Gd1 C23 26.3(2) . .
O12 Gd1 Ni1 91.72(14) . .
O12 Gd1 C23 26.9(2) . .
O13 Gd1 Ni1 122.04(14) . .
O13 Gd1 O3P 161.25(18) . .
O13 Gd1 O8P 89.25(19) . .
O13 Gd1 O11 104.07(19) . .
O13 Gd1 O12 83.2(2) . .
O13 Gd1 O16 109.1(2) . .
O13 Gd1 C23 97.1(2) . .
O16 Gd1 Ni1 124.72(14) . .
O16 Gd1 O3P 89.51(18) . .
O16 Gd1 O8P 160.72(19) . .
O16 Gd1 O11 111.52(19) . .
O16 Gd1 O12 73.8(2) . .
O16 Gd1 C23 90.7(2) . .
C23 Gd1 Ni1 64.86(17) . .
Ni2 Gd2 Gd3 120.71(2) . .
P1 Gd2 Gd3 63.43(4) . .
P1 Gd2 Ni2 60.87(4) . .
O1P Gd2 Gd3 92.40(11) . .
O1P Gd2 Ni2 36.18(11) . .
O1P Gd2 P1 29.06(12) . .
O1P Gd2 O2P 58.36(16) . .
O2P Gd2 Gd3 34.81(11) . .
O2P Gd2 Ni2 86.55(11) . .
O2P Gd2 P1 29.39(12) . .
O4P Gd2 Gd3 121.62(12) . .
O4P Gd2 Ni2 37.03(12) . .
O4P Gd2 P1 85.06(12) . .
O4P Gd2 O1P 69.57(16) . .
O4P Gd2 O2P 99.10(16) . .
O8 Gd2 Gd3 145.56(14) . .
O8 Gd2 Ni2 67.94(13) . .
O8 Gd2 P1 103.19(14) . .
O8 Gd2 O1P 77.68(18) . .
O8 Gd2 O2P 129.63(18) . .
O8 Gd2 O4P 86.02(18) . .
O8 Gd2 O9P 151.10(18) . .
O8 Gd2 O17 79.83(19) . .
O9P Gd2 Gd3 36.55(13) . .
O9P Gd2 Ni2 140.80(13) . .
O9P Gd2 P1 97.51(14) . .
O9P Gd2 O1P 126.16(17) . .
O9P Gd2 O2P 68.17(17) . .
O9P Gd2 O4P 115.95(17) . .
O14 Gd2 Gd3 115.17(13) 2_755 .
O14 Gd2 Ni2 115.51(13) 2_755 .
O14 Gd2 P1 169.05(14) 2_755 .
O14 Gd2 O1P 150.84(17) 2_755 .
O14 Gd2 O2P 146.18(18) 2_755 .
O14 Gd2 O4P 87.03(18) 2_755 .
O14 Gd2 O8 83.76(19) 2_755 .
O14 Gd2 O9P 79.20(19) 2_755 .
O14 Gd2 O17 102.9(2) 2_755 .
O17 Gd2 Gd3 68.32(14) . .
O17 Gd2 Ni2 125.23(16) . .
O17 Gd2 P1 86.77(16) . .
O17 Gd2 O1P 95.8(2) . .
O17 Gd2 O2P 81.33(19) . .
O17 Gd2 O4P 161.60(19) . .
O17 Gd2 O9P 81.45(19) . .
Ni3 Gd3 Gd2 120.59(2) . .
P3 Gd3 Gd2 63.56(4) . .
P3 Gd3 Ni3 61.39(4) . .
O2P Gd3 Gd2 36.94(12) . .
O2P Gd3 Ni3 134.50(13) . .
O2P Gd3 P3 95.88(13) . .
O2P Gd3 O7P 124.05(17) . .
O2P Gd3 O9P 67.90(17) . .
O5P Gd3 Gd2 119.13(12) . .
O5P Gd3 Ni3 38.09(11) . .
O5P Gd3 P3 85.58(12) . .
O5P Gd3 O2P 107.59(17) . .
O5P Gd3 O7P 70.06(16) . .
O5P Gd3 O9P 102.34(17) . .
O7P Gd3 Gd2 93.13(11) . .
O7P Gd3 Ni3 36.03(11) . .
O7P Gd3 P3 29.59(11) . .
O7P Gd3 O9P 59.01(16) . .
O9 Gd3 Gd2 149.23(14) . .
O9 Gd3 Ni3 67.06(14) . .
O9 Gd3 P3 104.15(15) . .
O9 Gd3 O2P 156.82(19) . .
O9 Gd3 O5P 85.75(18) . .
O9 Gd3 O7P 77.95(18) . .
O9 Gd3 O9P 128.88(18) . .
O9 Gd3 O18 84.15(19) . .
O9P Gd3 Gd2 34.14(12) . .
O9P Gd3 Ni3 88.68(12) . .
O9P Gd3 P3 29.42(12) . .
O15 Gd3 Gd2 114.06(14) . .
O15 Gd3 Ni3 114.44(14) . .
O15 Gd3 P3 167.11(14) . .
O15 Gd3 O2P 78.62(19) . .
O15 Gd3 O5P 85.02(18) . .
O15 Gd3 O7P 149.97(18) . .
O15 Gd3 O9 83.9(2) . .
O15 Gd3 O9P 146.43(18) . .
O15 Gd3 O18 100.0(2) . .
O18 Gd3 Gd2 68.73(14) . .
O18 Gd3 Ni3 131.00(15) . .
O18 Gd3 P3 90.88(15) . .
O18 Gd3 O2P 84.01(18) . .
O18 Gd3 O5P 168.14(18) . .
O18 Gd3 O7P 101.67(18) . .
O18 Gd3 O9P 79.41(18) . .
O1OH Ni1 Gd1 111.03(14) 2_755 .
O1OH Ni1 O3 100.5(2) 2_755 2_755
O1OH Ni1 O3P 86.13(19) 2_755 .
O1OH Ni1 O5 100.7(2) 2_755 .
O1OH Ni1 O8P 84.2(2) 2_755 .
O1OH Ni1 O11 159.7(2) 2_755 .
O3 Ni1 Gd1 122.44(16) 2_755 .
O3 Ni1 O3P 169.0(2) 2_755 .
O3 Ni1 O5 93.7(2) 2_755 .
O3 Ni1 O8P 93.0(2) 2_755 .
O3 Ni1 O11 90.7(2) 2_755 .
O3P Ni1 Gd1 46.57(13) . .
O5 Ni1 Gd1 124.12(16) . .
O5 Ni1 O3P 93.7(2) . .
O5 Ni1 O8P 170.8(2) . .
O5 Ni1 O11 95.4(2) . .
O8P Ni1 Gd1 46.70(13) . .
O8P Ni1 O3P 78.80(18) . .
O11 Ni1 Gd1 48.94(15) . .
O11 Ni1 O3P 80.5(2) . .
O11 Ni1 O8P 78.3(2) . .
O1 Ni2 Gd2 131.03(15) . .
O1OH Ni2 Gd2 103.13(14) 2_755 .
O1OH Ni2 O1 80.85(19) 2_755 .
O1OH Ni2 O1P 91.33(19) 2_755 .
O1OH Ni2 O4P 85.75(19) 2_755 .
O1OH Ni2 O6 94.7(2) 2_755 .
O1OH Ni2 O7 175.8(2) 2_755 .
O1P Ni2 Gd2 44.95(13) . .
O1P Ni2 O1 170.2(2) . .
O1P Ni2 O4P 81.79(19) . .
O4P Ni2 Gd2 41.40(13) . .
O4P Ni2 O1 91.6(2) . .
O6 Ni2 Gd2 137.59(15) . .
O6 Ni2 O1 89.3(2) . .
O6 Ni2 O1P 97.3(2) . .
O6 Ni2 O4P 179.0(2) . .
O6 Ni2 O7 85.0(2) . .
O7 Ni2 Gd2 79.80(15) . .
O7 Ni2 O1 94.9(2) . .
O7 Ni2 O1P 92.9(2) . .
O7 Ni2 O4P 94.6(2) . .
O1 Ni3 Gd3 131.34(15) 2_755 .
O1 Ni3 O5P 91.51(19) 2_755 .
O1OH Ni3 Gd3 101.41(14) . .
O1OH Ni3 O1 80.02(19) . 2_755
O1OH Ni3 O4 94.8(2) . .
O1OH Ni3 O5P 83.72(19) . .
O1OH Ni3 O7P 89.84(19) . .
O1OH Ni3 O10 175.0(2) . .
O4 Ni3 Gd3 136.05(16) . .
O4 Ni3 O1 91.4(2) . 2_755
O4 Ni3 O5P 176.4(2) . .
O4 Ni3 O7P 95.9(2) . .
O4 Ni3 O10 88.1(2) . .
O5P Ni3 Gd3 41.55(13) . .
O7P Ni3 Gd3 44.31(14) . .
O7P Ni3 O1 167.98(19) . 2_755
O7P Ni3 O5P 80.89(19) . .
O10 Ni3 Gd3 79.11(16) . .
O10 Ni3 O1 95.9(2) . 2_755
O10 Ni3 O5P 93.6(2) . .
O10 Ni3 O7P 93.9(2) . .
O1P P1 Gd2 51.91(19) . .
O1P P1 O2P 103.7(3) . .
O1P P1 C1P 107.8(3) . .
O2P P1 Gd2 52.03(19) . .
O2P P1 C1P 111.0(3) . .
O3P P1 Gd2 133.5(2) . .
O3P P1 O1P 115.8(3) . .
O3P P1 O2P 110.7(3) . .
O3P P1 C1P 107.7(3) . .
C1P P1 Gd2 118.8(3) . .
O4P P2 O5P 109.9(3) . 2_755
O4P P2 C2P 108.3(3) . .
O5P P2 C2P 107.8(3) 2_755 .
O6P P2 O4P 109.3(3) 2_755 .
O6P P2 O5P 111.1(3) 2_755 2_755
O6P P2 C2P 110.3(4) 2_755 .
O7P P3 Gd3 52.00(19) . .
O7P P3 C3P 108.4(3) . .
O8P P3 Gd3 128.7(2) 2_755 .
O8P P3 O7P 114.9(3) 2_755 .
O8P P3 O9P 111.1(3) 2_755 .
O8P P3 C3P 108.7(4) 2_755 .
O9P P3 Gd3 52.1(2) . .
O9P P3 O7P 104.1(3) . .
O9P P3 C3P 109.6(3) . .
C3P P3 Gd3 122.6(3) . .
Ni2 O1 Ni3 94.2(2) . 2_755
C1 O1 Ni2 125.0(5) . .
C1 O1 Ni3 130.7(5) . 2_755
Ni1 O1OH Ni2 119.3(2) 2_755 2_755
Ni1 O1OH Ni3 119.3(2) 2_755 .
Ni2 O1OH Ni3 103.6(2) 2_755 .
Ni2 O1P Gd2 98.87(19) . .
P1 O1P Gd2 99.0(2) . .
P1 O1P Ni2 136.1(3) . .
Gd3 O2P Gd2 108.24(19) . .
P1 O2P Gd2 98.6(2) . .
P1 O2P Gd3 148.4(3) . .
C3 O3 Ni1 130.3(5) . 2_755
Ni1 O3P Gd1 91.01(17) . .
P1 O3P Gd1 141.2(3) . .
P1 O3P Ni1 127.3(3) . .
C3 O4 Ni3 129.3(5) . .
Ni2 O4P Gd2 101.6(2) . .
P2 O4P Gd2 128.3(3) . .
P2 O4P Ni2 129.5(3) . .
C8 O5 Ni1 128.8(5) . .
Ni3 O5P Gd3 100.36(18) . .
P2 O5P Gd3 131.3(3) 2_755 .
P2 O5P Ni3 128.1(3) 2_755 .
C8 O6 Ni2 130.7(5) . .
P2 O6P Gd1 151.2(3) 2_755 .
C13 O7 Ni2 128.7(5) . .
Ni3 O7P Gd3 99.67(19) . .
P3 O7P Gd3 98.4(2) . .
P3 O7P Ni3 136.8(3) . .
C13 O8 Gd2 134.8(5) . .
Ni1 O8P Gd1 91.07(18) . .
P3 O8P Gd1 143.0(3) 2_755 .
P3 O8P Ni1 125.7(3) 2_755 .
C18 O9 Gd3 136.7(5) . .
Gd2 O9P Gd3 109.3(2) . .
P3 O9P Gd2 152.2(3) . .
P3 O9P Gd3 98.5(2) . .
C18 O10 Ni3 131.5(5) . .
Ni1 O11 Gd1 91.33(19) . .
C23 O11 Gd1 93.4(5) . .
C23 O11 Ni1 158.4(5) . .
C23 O12 Gd1 92.8(5) . .
C28 O13 Gd1 141.4(5) . .
C28 O14 Gd2 168.4(6) . 2_755
C33 O15 Gd3 171.0(5) . .
C33 O16 Gd1 141.0(5) . .
C38 O17 Gd2 139.2(5) . .
C38 O18 Gd3 138.5(5) . .
O1 C1 O2 121.6(7) . .
O1 C1 C2 121.0(8) . .
O2 C1 C2 117.4(8) . .
O3 C3 C4 118.0(7) . .
O4 C3 O3 125.9(7) . .
O4 C3 C4 116.0(7) . .
C5 C4 C3 105.8(7) . .
C6 C4 C3 110.7(7) . .
C6 C4 C5 108.9(7) . .
C7 C4 C3 109.6(7) . .
C7 C4 C5 110.3(8) . .
C7 C4 C6 111.4(7) . .
O5 C8 C9 116.7(8) . .
O6 C8 O5 127.3(8) . .
O6 C8 C9 116.0(7) . .
C10 C9 C8 111.7(8) . .
C10 C9 C12 109.4(11) . .
C11 C9 C8 107.1(9) . .
C11 C9 C10 109.4(10) . .
C11 C9 C12 111.3(13) . .
C12 C9 C8 107.9(8) . .
O7 C13 C14 117.8(7) . .
O8 C13 O7 125.4(7) . .
O8 C13 C14 116.5(7) . .
C13 C14 C17 104.2(8) . .
C15 C14 C13 113.4(8) . .
C15 C14 C16 113.0(9) . .
C15 C14 C17 105.2(11) . .
C16 C14 C13 111.0(8) . .
C16 C14 C17 109.4(10) . .
O9 C18 C19 116.7(7) . .
O10 C18 O9 124.1(7) . .
O10 C18 C19 119.2(7) . .
C18 C19 C20A 111.0(11) . .
C18 C19 C21A 108.3(11) . .
C18 C19 C21B 111.0(8) . .
C18 C19 C22B 111.1(9) . .
C20B C19 C18 106.1(9) . .
C20B C19 C21B 110.8(11) . .
C20B C19 C22B 111.1(12) . .
C21A C19 C20A 106.0(16) . .
C21B C19 C22B 106.8(11) . .
C22A C19 C18 106.4(11) . .
C22A C19 C20A 109.4(17) . .
C22A C19 C21A 115.6(17) . .
O11 C23 Gd1 60.2(4) . .
O11 C23 O12 119.3(7) . .
O11 C23 C24 120.7(8) . .
O12 C23 Gd1 60.4(4) . .
O12 C23 C24 120.0(7) . .
C24 C23 Gd1 166.7(6) . .
C23 C24 C25 108.9(7) . .
C23 C24 C26 105.0(7) . .
C26 C24 C25 111.1(8) . .
C27 C24 C23 110.3(7) . .
C27 C24 C25 110.3(8) . .
C27 C24 C26 111.1(8) . .
O13 C28 C29 120.1(7) . .
O14 C28 O13 122.4(8) . .
O14 C28 C29 117.4(7) . .
C30 C29 C28 110.9(7) . .
C30 C29 C31 111.1(8) . .
C30 C29 C32 109.7(8) . .
C31 C29 C28 108.8(7) . .
C31 C29 C32 109.0(8) . .
C32 C29 C28 107.1(7) . .
O15 C33 C34 117.8(7) . .
O16 C33 O15 123.0(7) . .
O16 C33 C34 119.1(7) . .
C35 C34 C33 110.0(7) . .
C35 C34 C36 110.6(8) . .
C36 C34 C33 110.7(7) . .
C37 C34 C33 106.3(7) . .
C37 C34 C35 110.3(9) . .
C37 C34 C36 108.9(8) . .
O17 C38 O18 123.7(7) . .
O17 C38 C39 117.0(8) . .
O18 C38 C39 119.2(7) . .
C38 C39 C42 110.3(8) . .
C40 C39 C38 108.8(8) . .
C40 C39 C41 109.7(9) . .
C40 C39 C42 111.0(10) . .
C41 C39 C38 108.6(7) . .
C41 C39 C42 108.4(8) . .
N1 C43 C44 178.4(12) . .

loop_
_geom_bond_atom_site_label_1
_geom_bond_atom_site_label_2
_geom_bond_distance
_geom_bond_site_symmetry_2
Gd1 Ni1 3.2575(10) .
Gd1 O3P 2.366(5) .
Gd1 O6P 2.245(5) .
Gd1 O8P 2.371(5) .
Gd1 O11 2.457(5) .
Gd1 O12 2.459(6) .
Gd1 O13 2.288(5) .
Gd1 O16 2.320(5) .
Gd1 C23 2.825(8) .
Gd2 Gd3 3.9037(5) .
Gd2 Ni2 3.4534(10) .
Gd2 P1 3.098(2) .
Gd2 O1P 2.469(5) .
Gd2 O2P 2.470(5) .
Gd2 O4P 2.331(5) .
Gd2 O8 2.294(5) .
Gd2 O9P 2.321(5) .
Gd2 O14 2.289(6) 2_755
Gd2 O17 2.298(5) .
Gd3 Ni3 3.4715(10) .
Gd3 P3 3.088(2) .
Gd3 O2P 2.347(5) .
Gd3 O5P 2.341(5) .
Gd3 O7P 2.460(5) .
Gd3 O9 2.288(5) .
Gd3 O9P 2.463(5) .
Gd3 O15 2.260(6) .
Gd3 O18 2.310(5) .
Ni1 O1OH 1.971(5) 2_755
Ni1 O3 1.989(5) 2_755
Ni1 O3P 2.198(5) .
Ni1 O5 1.992(5) .
Ni1 O8P 2.190(5) .
Ni1 O11 2.083(5) .
Ni2 O1 2.131(5) .
Ni2 O1OH 1.989(5) 2_755
Ni2 O1P 2.063(5) .
Ni2 O4P 2.123(5) .
Ni2 O6 2.000(6) .
Ni2 O7 2.021(5) .
Ni3 O1 2.151(5) 2_755
Ni3 O1OH 2.005(5) .
Ni3 O4 2.005(5) .
Ni3 O5P 2.177(5) .
Ni3 O7P 2.071(5) .
Ni3 O10 2.013(5) .
P1 O1P 1.524(5) .
P1 O2P 1.538(5) .
P1 O3P 1.522(5) .
P1 C1P 1.785(8) .
P2 O4P 1.536(5) .
P2 O5P 1.539(5) 2_755
P2 O6P 1.509(5) 2_755
P2 C2P 1.792(8) .
P3 O7P 1.541(5) .
P3 O8P 1.520(5) 2_755
P3 O9P 1.534(5) .
P3 C3P 1.789(8) .
O1 Ni3 2.151(5) 2_755
O1 C1 1.268(9) .
O1OH Ni1 1.971(5) 2_755
O1OH Ni2 1.989(5) 2_755
O2 C1 1.331(10) .
O3 Ni1 1.989(5) 2_755
O3 C3 1.262(9) .
O4 C3 1.254(9) .
O5 C8 1.256(10) .
O5P P2 1.539(5) 2_755
O6 C8 1.251(10) .
O6P P2 1.509(5) 2_755
O7 C13 1.265(9) .
O8 C13 1.263(9) .
O8P P3 1.520(5) 2_755
O9 C18 1.270(9) .
O10 C18 1.236(9) .
O11 C23 1.255(9) .
O12 C23 1.278(10) .
O13 C28 1.266(10) .
O14 Gd2 2.289(6) 2_755
O14 C28 1.254(9) .
O15 C33 1.263(9) .
O16 C33 1.254(9) .
O17 C38 1.258(10) .
O18 C38 1.259(10) .
N1 C43 1.141(14) .
C1 C2 1.470(11) .
C3 C4 1.543(10) .
C4 C5 1.543(12) .
C4 C6 1.529(12) .
C4 C7 1.504(12) .
C8 C9 1.556(12) .
C9 C10 1.514(14) .
C9 C11 1.497(17) .
C9 C12 1.525(15) .
C13 C14 1.533(11) .
C14 C15 1.476(14) .
C14 C16 1.497(13) .
C14 C17 1.581(17) .
C18 C19 1.528(10) .
C19 C20A 1.56(3) .
C19 C20B 1.483(19) .
C19 C21A 1.54(3) .
C19 C21B 1.531(19) .
C19 C22A 1.46(3) .
C19 C22B 1.53(2) .
C23 C24 1.521(11) .
C24 C25 1.529(12) .
C24 C26 1.523(12) .
C24 C27 1.517(12) .
C28 C29 1.533(11) .
C29 C30 1.508(12) .
C29 C31 1.510(13) .
C29 C32 1.531(12) .
C33 C34 1.525(11) .
C34 C35 1.516(13) .
C34 C36 1.523(11) .
C34 C37 1.507(13) .
C38 C39 1.524(10) .
C39 C40 1.486(14) .
C39 C41 1.520(12) .
C39 C42 1.532(13) .
C43 C44 1.452(15) .
